data_4029319
loop_
_publ_author_name
'Li, Ruoshi'
'Lammer, Aaron D.'
'Ferrence, Gregory M.'
'Lash, Timothy D.'

_publ_section_title
;
 Synthesis, Structural Characterization, Aromatic Characteristics, and
 Metalation of Neo-Confused Porphyrins, a Newly Discovered Class of
 Porphyrin Isomers.
;
_journal_issue 9
_journal_name_full 'The Journal of organic chemistry'
_journal_page_first 4078
_journal_page_last 4093
_journal_paper_doi 10.1021/jo500580e
_journal_volume 79
_journal_year 2014
_chemical_formula_moiety 'C30 H30 N4 O2 Pd1'
_chemical_formula_sum 'C30 H30 N4 O2 Pd'
_chemical_formula_weight 584.98
_space_group_IT_number 2
_symmetry_cell_setting triclinic
_symmetry_Int_Tables_number 2
_symmetry_space_group_name_Hall '-P 1'
_symmetry_space_group_name_H-M 'P -1'
_atom_sites_solution_hydrogens geom
_audit_creation_date 2014-01-03T12:23:41-00:00
_audit_creation_method 'WinGX routine CIF_UPDATE'
_cell_angle_alpha 105.580(4)
_cell_angle_beta 91.632(4)
_cell_angle_gamma 97.148(4)
_cell_formula_units_Z 2
_cell_length_a 8.1266(4)
_cell_length_b 10.9322(6)
_cell_length_c 14.5533(8)
_cell_measurement_reflns_used 7223
_cell_measurement_temperature 100(2)
_cell_measurement_theta_max 31.124
_cell_measurement_theta_min 2.531
_cell_volume 1233.16(12)
_computing_cell_refinement 'APEX2 & SAINT (Bruker, 2013)'
_computing_data_collection 'APEX2 (Bruker, 2013)'
_computing_data_reduction SAINT
_computing_molecular_graphics
;
<i>Ortep-3</i> for Windows (Farrugia, 2012) and <i>Mercury CSD</i> (Macrae et
 al., 2008)
;
_computing_publication_material
;
        <i>WinGX</i> (Farrugia, 2012) and <i>publCIF</i> (Westrip, 2010)
;
_computing_structure_refinement 'SHELXL-2012 (Sheldrick, 2012)'
_computing_structure_solution 'SUPERFLIP (Palatinus & Chapuis, 2007)'
_diffrn_ambient_temperature 100(2)
_diffrn_measured_fraction_theta_full 1
_diffrn_measured_fraction_theta_max 0.946
_diffrn_measurement_details
;
3672 frames were collected.  The total exposure time was 15.30 hours.
;
_diffrn_measurement_device_type 'Bruker APEX-II CCD diffractometer'
_diffrn_measurement_method '\f and \w scans'
_diffrn_radiation_monochromator graphite
_diffrn_radiation_type MoK\a
_diffrn_radiation_wavelength 0.71073
_diffrn_reflns_av_R_equivalents 0.1059
_diffrn_reflns_av_unetI/netI 0.0785
_diffrn_reflns_Laue_measured_fraction_full 1
_diffrn_reflns_Laue_measured_fraction_max 0.946
_diffrn_reflns_limit_h_max 12
_diffrn_reflns_limit_h_min -11
_diffrn_reflns_limit_k_max 16
_diffrn_reflns_limit_k_min -16
_diffrn_reflns_limit_l_max 21
_diffrn_reflns_limit_l_min -21
_diffrn_reflns_number 47424
_diffrn_reflns_point_group_measured_fraction_full 1
_diffrn_reflns_point_group_measured_fraction_max 0.946
_diffrn_reflns_theta_full 25.242
_diffrn_reflns_theta_max 31.998
_diffrn_reflns_theta_min 1.952
_diffrn_standards_decay_% 0
_diffrn_standards_number 0
_exptl_absorpt_coefficient_mu 0.789
_exptl_absorpt_correction_T_max 1
_exptl_absorpt_correction_T_min 0.655
_exptl_absorpt_correction_type multi-scan
_exptl_absorpt_process_details 'Apex2 v2013.2-0 (Bruker, 2013)'
_exptl_crystal_colour brown
_exptl_crystal_density_diffrn 1.575
_exptl_crystal_density_method 'not measured'
_exptl_crystal_description plate
_exptl_crystal_F_000 600
_exptl_crystal_size_max 0.19
_exptl_crystal_size_mid 0.03
_exptl_crystal_size_min 0.02
_refine_diff_density_max 1.628
_refine_diff_density_min -2.245
_refine_diff_density_rms 0.157
_refine_ls_extinction_method none
_refine_ls_goodness_of_fit_ref 1.017
_refine_ls_hydrogen_treatment constr
_refine_ls_matrix_type full
_refine_ls_number_parameters 360
_refine_ls_number_reflns 8107
_refine_ls_number_restraints 0
_refine_ls_restrained_S_all 1.017
_refine_ls_R_factor_all 0.0793
_refine_ls_R_factor_gt 0.0481
_refine_ls_shift/su_max 0.001
_refine_ls_shift/su_mean 0
_refine_ls_structure_factor_coef Fsqd
_refine_ls_weighting_details
;
 w=1/[\s^2^(Fo^2^)+(0.0620P)^2^+0.6258P]
 where P=(Fo^2^+2Fc^2^)/3
;
_refine_ls_weighting_scheme calc
_refine_ls_wR_factor_ref 0.1212
_reflns_number_gt 5968
_reflns_number_total 8107
_reflns_threshold_expression 'I > 2\s(I)'
_cod_data_source_file jo500580e_si_006.cif
_cod_data_source_block gmf13024
_cod_depositor_comments 'Adding full bibliography for 4029318--4029321.cif.'
_cod_database_code 4029319

loop_
_symmetry_equiv_pos_as_xyz
'x, y, z'
'-x, -y, -z'

loop_
_atom_site_label
_atom_site_fract_x
_atom_site_fract_y
_atom_site_fract_z
_atom_site_U_iso_or_equiv
_atom_site_adp_type
_atom_site_calc_flag
_atom_site_occupancy
_atom_site_disorder_assembly
_atom_site_disorder_group
_atom_site_type_symbol
Pd1 0.46342(3) 0.21238(2) 0.48504(2) 0.01093(7) Uani d 1 . . Pd
C21 0.5718(4) 0.3355(3) 0.6010(2) 0.0129(6) Uani d 1 . . C
N22 0.5765(3) 0.3207(2) 0.40527(19) 0.0123(5) Uani d 1 . . N
N23 0.3492(3) 0.0854(2) 0.36343(19) 0.0141(5) Uani d 1 . . N
N24 0.3513(3) 0.1059(2) 0.56370(19) 0.0127(5) Uani d 1 . . N
N1 0.5570(3) 0.3294(3) 0.69474(19) 0.0158(5) Uani d 1 . . N
C2 0.6507(4) 0.4393(3) 0.7598(2) 0.0179(6) Uani d 1 . . C
C2A 0.6666(4) 0.4627(4) 0.8628(2) 0.0234(7) Uani d 1 . . C
O2A 0.6183(3) 0.3907(3) 0.90996(18) 0.0291(6) Uani d 1 . . O
O2B 0.7481(4) 0.5818(3) 0.90288(18) 0.0335(7) Uani d 1 . . O
C2B 0.7758(6) 0.6174(4) 1.0052(3) 0.0374(10) Uani d 1 . . C
H2B1 0.669 0.611 1.0343 0.056 Uiso calc 1 . . H
H2B2 0.8321 0.7058 1.0275 0.056 Uiso calc 1 . . H
H2B3 0.8454 0.5597 1.0236 0.056 Uiso calc 1 . . H
C3 0.7241(4) 0.5133(3) 0.7062(2) 0.0179(6) Uani d 1 . . C
H3 0.7938 0.5929 0.7301 0.021 Uiso calc 1 . . H
C4 0.6777(4) 0.4501(3) 0.6082(2) 0.0145(6) Uani d 1 . . C
C5 0.7318(4) 0.4956(3) 0.5308(2) 0.0139(6) Uani d 1 . . C
H5 0.8051 0.5739 0.5446 0.017 Uiso calc 1 . . H
C6 0.6853(4) 0.4340(3) 0.4368(2) 0.0125(6) Uani d 1 . . C
C7 0.7398(4) 0.4789(3) 0.3567(2) 0.0134(6) Uani d 1 . . C
C7A 0.8573(4) 0.5979(3) 0.3636(2) 0.0177(6) Uani d 1 . . C
H7A1 0.8723 0.6084 0.2994 0.027 Uiso calc 1 . . H
H7A2 0.9648 0.5911 0.3928 0.027 Uiso calc 1 . . H
H7A3 0.812 0.6721 0.403 0.027 Uiso calc 1 . . H
C8 0.6626(4) 0.3934(3) 0.2767(2) 0.0160(6) Uani d 1 . . C
C8A 0.6813(5) 0.3960(3) 0.1748(2) 0.0248(7) Uani d 1 . . C
H8A1 0.6911 0.486 0.1718 0.03 Uiso calc 1 . . H
H8A2 0.5798 0.3487 0.1357 0.03 Uiso calc 1 . . H
C8B 0.8317(7) 0.3374(4) 0.1320(3) 0.0438(12) Uani d 1 . . C
H8B1 0.9332 0.3865 0.1683 0.066 Uiso calc 1 . . H
H8B2 0.8355 0.3397 0.0652 0.066 Uiso calc 1 . . H
H8B3 0.8232 0.2484 0.135 0.066 Uiso calc 1 . . H
C9 0.5604(4) 0.2953(3) 0.3083(2) 0.0164(6) Uani d 1 . . C
C10 0.4586(5) 0.1914(3) 0.2466(2) 0.0227(7) Uani d 1 . . C
H10 0.4559 0.1873 0.1805 0.027 Uiso calc 1 . . H
C11 0.3620(4) 0.0946(3) 0.2722(2) 0.0193(7) Uani d 1 . . C
C12 0.2609(5) -0.0156(3) 0.2057(3) 0.0255(8) Uani d 1 . . C
C12A 0.2203(11) -0.0262(9) 0.0975(8) 0.0148(18) Uani d 0.5 A 1 C
H12A 0.1176 -0.0868 0.0735 0.018 Uiso calc 0.5 A 1 H
H12B 0.2029 0.0587 0.0898 0.018 Uiso calc 0.5 A 1 H
C12B 0.3672(9) -0.0741(7) 0.0410(5) 0.0259(15) Uani d 0.5 A 1 C
H12C 0.3399 -0.0889 -0.0275 0.039 Uiso calc 0.5 A 1 H
H12D 0.3896 -0.1545 0.0534 0.039 Uiso calc 0.5 A 1 H
H12E 0.4659 -0.0097 0.061 0.039 Uiso calc 0.5 A 1 H
C12C 0.2728(11) -0.0492(10) 0.1003(8) 0.0174(18) Uani d 0.5 A 2 C
H12F 0.2341 -0.1415 0.0714 0.021 Uiso calc 0.5 A 2 H
H12G 0.3892 -0.0302 0.0845 0.021 Uiso calc 0.5 A 2 H
C12D 0.1628(10) 0.0317(9) 0.0627(6) 0.0336(18) Uani d 0.5 A 2 C
H12H 0.2028 0.1227 0.0916 0.05 Uiso calc 0.5 A 2 H
H12I 0.0482 0.0124 0.0792 0.05 Uiso calc 0.5 A 2 H
H12J 0.1663 0.0121 -0.0069 0.05 Uiso calc 0.5 A 2 H
C13 0.1900(4) -0.0892(3) 0.2591(2) 0.0172(6) Uani d 1 . . C
C13A 0.0775(4) -0.2144(3) 0.2270(3) 0.0216(7) Uani d 1 . . C
H13A -0.0348 -0.2019 0.2468 0.032 Uiso calc 1 . . H
H13B 0.1194 -0.2767 0.2559 0.032 Uiso calc 1 . . H
H13C 0.0745 -0.2465 0.1572 0.032 Uiso calc 1 . . H
C14 0.2443(4) -0.0255(3) 0.3581(2) 0.0140(6) Uani d 1 . . C
C15 0.1957(4) -0.0667(3) 0.4362(2) 0.0141(6) Uani d 1 . . C
H15 0.1216 -0.1445 0.4236 0.017 Uiso calc 1 . . H
C16 0.2446(4) -0.0053(3) 0.5317(2) 0.0135(6) Uani d 1 . . C
C17 0.1886(4) -0.0513(3) 0.6123(2) 0.0147(6) Uani d 1 . . C
C17A 0.0706(4) -0.1715(3) 0.6024(3) 0.0189(6) Uani d 1 . . C
H17A 0.0546 -0.1849 0.6657 0.028 Uiso calc 1 . . H
H17B 0.1164 -0.2446 0.5618 0.028 Uiso calc 1 . . H
H17C -0.0365 -0.1637 0.5734 0.028 Uiso calc 1 . . H
C18 0.2637(4) 0.0322(3) 0.6927(2) 0.0151(6) Uani d 1 . . C
C18A 0.2484(4) 0.0272(3) 0.7937(2) 0.0209(7) Uani d 1 . . C
H18A 0.1322 0.029 0.8097 0.031 Uiso calc 1 . . H
H18B 0.3181 0.1012 0.8367 0.031 Uiso calc 1 . . H
H18C 0.2848 -0.052 0.8011 0.031 Uiso calc 1 . . H
C19 0.3668(4) 0.1322(3) 0.6626(2) 0.0144(6) Uani d 1 . . C
C20 0.4624(4) 0.2345(3) 0.7233(2) 0.0165(6) Uani d 1 . . C
H20 0.4639 0.2408 0.7897 0.02 Uiso calc 1 . . H

loop_
_atom_site_aniso_label
_atom_site_aniso_U_11
_atom_site_aniso_U_22
_atom_site_aniso_U_33
_atom_site_aniso_U_12
_atom_site_aniso_U_13
_atom_site_aniso_U_23
Pd1 0.01066(11) 0.00639(10) 0.01605(11) -0.00232(7) 0.00279(7) 0.00496(8)
C21 0.0123(13) 0.0115(13) 0.0168(14) -0.0026(10) 0.0007(11) 0.0094(12)
N22 0.0134(12) 0.0067(11) 0.0172(12) -0.0032(9) 0.0041(10) 0.0055(10)
N23 0.0135(12) 0.0090(11) 0.0176(13) -0.0033(9) 0.0041(10) 0.0020(10)
N24 0.0130(12) 0.0093(11) 0.0177(13) -0.0037(9) 0.0021(10) 0.0091(10)
N1 0.0154(13) 0.0144(13) 0.0170(13) -0.0043(10) -0.0009(10) 0.0063(11)
C2 0.0171(15) 0.0172(15) 0.0176(15) -0.0076(12) -0.0036(12) 0.0066(13)
C2A 0.0218(17) 0.0277(18) 0.0191(16) -0.0108(14) -0.0031(13) 0.0104(14)
O2A 0.0345(15) 0.0306(14) 0.0212(12) -0.0136(11) -0.0041(11) 0.0137(11)
O2B 0.0426(16) 0.0319(15) 0.0185(12) -0.0256(12) -0.0092(11) 0.0091(11)
C2B 0.047(3) 0.039(2) 0.0173(17) -0.0248(19) -0.0069(17) 0.0068(16)
C3 0.0170(15) 0.0171(15) 0.0184(15) -0.0067(12) -0.0033(12) 0.0077(13)
C4 0.0112(13) 0.0115(14) 0.0211(15) -0.0039(10) -0.0014(11) 0.0074(12)
C5 0.0121(13) 0.0097(13) 0.0193(15) -0.0016(10) 0.0006(11) 0.0045(11)
C6 0.0100(13) 0.0074(13) 0.0201(15) -0.0007(10) 0.0034(11) 0.0046(11)
C7 0.0114(14) 0.0094(13) 0.0203(15) -0.0004(10) 0.0040(11) 0.0060(12)
C7A 0.0158(15) 0.0126(14) 0.0240(16) -0.0061(11) 0.0047(12) 0.0070(13)
C8 0.0186(15) 0.0115(14) 0.0168(15) -0.0042(11) 0.0046(12) 0.0045(12)
C8A 0.034(2) 0.0207(17) 0.0159(15) -0.0092(14) 0.0053(14) 0.0049(13)
C8B 0.073(3) 0.028(2) 0.032(2) 0.006(2) 0.031(2) 0.0092(18)
C9 0.0198(16) 0.0119(14) 0.0159(15) -0.0033(12) 0.0050(12) 0.0031(12)
C10 0.0302(19) 0.0196(17) 0.0147(15) -0.0108(14) 0.0068(13) 0.0041(13)
C11 0.0232(16) 0.0129(15) 0.0193(16) -0.0074(12) 0.0061(13) 0.0042(12)
C12 0.0307(19) 0.0195(17) 0.0196(16) -0.0129(14) 0.0070(14) 0.0005(14)
C12A 0.008(4) 0.016(4) 0.019(4) -0.003(3) 0.002(4) 0.004(3)
C12B 0.032(4) 0.027(4) 0.016(3) -0.006(3) 0.003(3) 0.005(3)
C12C 0.014(5) 0.016(4) 0.018(4) -0.003(3) 0.002(4) -0.001(3)
C12D 0.029(4) 0.055(5) 0.022(4) -0.001(4) -0.001(3) 0.023(4)
C13 0.0182(15) 0.0110(14) 0.0188(15) -0.0066(11) 0.0056(12) 0.0012(12)
C13A 0.0230(17) 0.0144(15) 0.0232(16) -0.0098(12) 0.0066(13) 0.0032(13)
C14 0.0143(14) 0.0109(13) 0.0177(15) 0.0013(11) 0.0058(11) 0.0055(12)
C15 0.0119(13) 0.0069(13) 0.0239(16) -0.0026(10) 0.0039(12) 0.0061(12)
C16 0.0099(13) 0.0117(14) 0.0199(15) 0.0005(10) 0.0020(11) 0.0067(12)
C17 0.0113(14) 0.0126(14) 0.0222(16) -0.0001(11) 0.0049(12) 0.0086(12)
C17A 0.0165(15) 0.0170(15) 0.0255(17) -0.0028(12) 0.0033(13) 0.0118(13)
C18 0.0119(14) 0.0140(14) 0.0225(16) 0.0004(11) 0.0035(12) 0.0106(12)
C18A 0.0175(16) 0.0260(18) 0.0242(17) 0.0009(13) 0.0030(13) 0.0161(14)
C19 0.0144(14) 0.0135(14) 0.0176(14) -0.0011(11) 0.0000(11) 0.0099(12)
C20 0.0170(15) 0.0160(15) 0.0183(15) -0.0033(12) 0.0002(12) 0.0105(12)

loop_
_atom_type_symbol
_atom_type_description
_atom_type_scat_dispersion_real
_atom_type_scat_dispersion_imag
_atom_type_scat_source
C C 0.0033 0.0016 'International Tables Vol C Tables 4.2.6.8 and 6.1.1.4'
H H 0 0 'International Tables Vol C Tables 4.2.6.8 and 6.1.1.4'
N N 0.0061 0.0033 'International Tables Vol C Tables 4.2.6.8 and 6.1.1.4'
O O 0.0106 0.006 'International Tables Vol C Tables 4.2.6.8 and 6.1.1.4'
Pd Pd -0.9988 1.0072 'International Tables Vol C Tables 4.2.6.8 and 6.1.1.4'

loop_
_geom_angle_atom_site_label_1
_geom_angle_atom_site_label_2
_geom_angle_atom_site_label_3
_geom_angle
C21 Pd1 N24 90.43(11)
C21 Pd1 N22 89.58(11)
N24 Pd1 N22 179.80(11)
C21 Pd1 N23 179.33(12)
N24 Pd1 N23 89.98(11)
N22 Pd1 N23 90.01(10)
N1 C21 C4 105.0(3)
N1 C21 Pd1 127.1(2)
C4 C21 Pd1 127.9(2)
C9 N22 C6 105.8(2)
C9 N22 Pd1 126.2(2)
C6 N22 Pd1 127.9(2)
C11 N23 C14 106.9(3)
C11 N23 Pd1 126.7(2)
C14 N23 Pd1 126.5(2)
C16 N24 C19 106.5(2)
C16 N24 Pd1 127.3(2)
C19 N24 Pd1 126.2(2)
C20 N1 C21 126.0(3)
C20 N1 C2 123.5(3)
C21 N1 C2 110.5(3)
C3 C2 N1 107.0(3)
C3 C2 C2A 127.7(3)
N1 C2 C2A 125.3(3)
O2A C2A O2B 122.3(3)
O2A C2A C2 128.1(3)
O2B C2A C2 109.5(3)
C2A O2B C2B 115.7(3)
O2B C2B H2B1 109.5
O2B C2B H2B2 109.5
H2B1 C2B H2B2 109.5
O2B C2B H2B3 109.5
H2B1 C2B H2B3 109.5
H2B2 C2B H2B3 109.5
C2 C3 C4 108.0(3)
C2 C3 H3 126
C4 C3 H3 126
C21 C4 C5 125.6(3)
C21 C4 C3 109.6(3)
C5 C4 C3 124.9(3)
C6 C5 C4 124.2(3)
C6 C5 H5 117.9
C4 C5 H5 117.9
C5 C6 N22 124.8(3)
C5 C6 C7 124.9(3)
N22 C6 C7 110.3(3)
C8 C7 C6 106.7(3)
C8 C7 C7A 128.1(3)
C6 C7 C7A 125.2(3)
C7 C7A H7A1 109.5
C7 C7A H7A2 109.5
H7A1 C7A H7A2 109.5
C7 C7A H7A3 109.5
H7A1 C7A H7A3 109.5
H7A2 C7A H7A3 109.5
C7 C8 C9 106.7(3)
C7 C8 C8A 127.3(3)
C9 C8 C8A 126.0(3)
C8 C8A C8B 113.2(3)
C8 C8A H8A1 108.9
C8B C8A H8A1 108.9
C8 C8A H8A2 108.9
C8B C8A H8A2 108.9
H8A1 C8A H8A2 107.7
C8A C8B H8B1 109.5
C8A C8B H8B2 109.5
H8B1 C8B H8B2 109.5
C8A C8B H8B3 109.5
H8B1 C8B H8B3 109.5
H8B2 C8B H8B3 109.5
N22 C9 C10 125.7(3)
N22 C9 C8 110.5(3)
C10 C9 C8 123.9(3)
C11 C10 C9 126.4(3)
C11 C10 H10 116.8
C9 C10 H10 116.8
N23 C11 C10 125.0(3)
N23 C11 C12 109.7(3)
C10 C11 C12 125.3(3)
C13 C12 C11 106.6(3)
C13 C12 C12C 128.5(5)
C11 C12 C12C 123.4(5)
C13 C12 C12A 128.3(5)
C11 C12 C12A 124.1(5)
C12B C12A C12 108.3(6)
C12B C12A H12A 110
C12 C12A H12A 110
C12B C12A H12B 110
C12 C12A H12B 110
H12A C12A H12B 108.4
C12A C12B H12C 109.5
C12A C12B H12D 109.5
H12C C12B H12D 109.5
C12A C12B H12E 109.5
H12C C12B H12E 109.5
H12D C12B H12E 109.5
C12 C12C C12D 106.7(7)
C12 C12C H12F 110.4
C12D C12C H12F 110.4
C12 C12C H12G 110.4
C12D C12C H12G 110.4
H12F C12C H12G 108.6
C12C C12D H12H 109.5
C12C C12D H12I 109.5
H12H C12D H12I 109.5
C12C C12D H12J 109.5
H12H C12D H12J 109.5
H12I C12D H12J 109.5
C12 C13 C14 107.2(3)
C12 C13 C13A 128.8(3)
C14 C13 C13A 124.0(3)
C13 C13A H13A 109.5
C13 C13A H13B 109.5
H13A C13A H13B 109.5
C13 C13A H13C 109.5
H13A C13A H13C 109.5
H13B C13A H13C 109.5
N23 C14 C15 124.5(3)
N23 C14 C13 109.6(3)
C15 C14 C13 125.9(3)
C14 C15 C16 126.4(3)
C14 C15 H15 116.8
C16 C15 H15 116.8
N24 C16 C15 125.3(3)
N24 C16 C17 110.0(3)
C15 C16 C17 124.6(3)
C18 C17 C16 107.4(3)
C18 C17 C17A 128.6(3)
C16 C17 C17A 123.9(3)
C17 C17A H17A 109.5
C17 C17A H17B 109.5
H17A C17A H17B 109.5
C17 C17A H17C 109.5
H17A C17A H17C 109.5
H17B C17A H17C 109.5
C17 C18 C19 106.6(3)
C17 C18 C18A 128.2(3)
C19 C18 C18A 125.2(3)
C18 C18A H18A 109.5
C18 C18A H18B 109.5
H18A C18A H18B 109.5
C18 C18A H18C 109.5
H18A C18A H18C 109.5
H18B C18A H18C 109.5
C20 C19 N24 126.0(3)
C20 C19 C18 124.5(3)
N24 C19 C18 109.5(3)
C19 C20 N1 124.2(3)
C19 C20 H20 117.9
N1 C20 H20 117.9

loop_
_geom_bond_atom_site_label_1
_geom_bond_atom_site_label_2
_geom_bond_distance
Pd1 C21 1.958(3)
Pd1 N24 2.002(2)
Pd1 N22 2.031(2)
Pd1 N23 2.046(3)
C21 N1 1.392(4)
C21 C4 1.406(4)
N22 C9 1.362(4)
N22 C6 1.387(4)
N23 C11 1.364(4)
N23 C14 1.376(4)
N24 C16 1.362(4)
N24 C19 1.389(4)
N1 C20 1.375(4)
N1 C2 1.428(4)
C2 C3 1.365(4)
C2 C2A 1.450(5)
C2A O2A 1.214(4)
C2A O2B 1.353(4)
O2B C2B 1.438(4)
C2B H2B1 0.98
C2B H2B2 0.98
C2B H2B3 0.98
C3 C4 1.424(4)
C3 H3 0.95
C4 C5 1.408(4)
C5 C6 1.371(4)
C5 H5 0.95
C6 C7 1.442(4)
C7 C8 1.361(4)
C7 C7A 1.493(4)
C7A H7A1 0.98
C7A H7A2 0.98
C7A H7A3 0.98
C8 C9 1.455(4)
C8 C8A 1.503(4)
C8A C8B 1.522(6)
C8A H8A1 0.99
C8A H8A2 0.99
C8B H8B1 0.98
C8B H8B2 0.98
C8B H8B3 0.98
C9 C10 1.399(5)
C10 C11 1.378(4)
C10 H10 0.95
C11 C12 1.464(5)
C12 C13 1.353(4)
C12 C12C 1.487(12)
C12 C12A 1.569(12)
C12A C12B 1.535(12)
C12A H12A 0.99
C12A H12B 0.99
C12B H12C 0.98
C12B H12D 0.98
C12B H12E 0.98
C12C C12D 1.519(11)
C12C H12F 0.99
C12C H12G 0.99
C12D H12H 0.98
C12D H12I 0.98
C12D H12J 0.98
C13 C14 1.451(4)
C13 C13A 1.500(4)
C13A H13A 0.98
C13A H13B 0.98
C13A H13C 0.98
C14 C15 1.381(4)
C15 C16 1.393(4)
C15 H15 0.95
C16 C17 1.459(4)
C17 C18 1.349(5)
C17 C17A 1.498(4)
C17A H17A 0.98
C17A H17B 0.98
C17A H17C 0.98
C18 C19 1.463(4)
C18 C18A 1.495(4)
C18A H18A 0.98
C18A H18B 0.98
C18A H18C 0.98
C19 C20 1.359(5)
C20 H20 0.95

loop_
_geom_hbond_atom_site_label_D
_geom_hbond_atom_site_label_H
_geom_hbond_atom_site_label_A
_geom_hbond_distance_DH
_geom_hbond_distance_HA
_geom_hbond_distance_DA
_geom_hbond_angle_DHA
_geom_hbond_site_symmetry_A
C2B H2B1 O2A 0.98 2.49 3.465(5) 171.4 2_667
C20 H20 O2A 0.95 2.27 2.945(4) 127.6 .

loop_
_geom_torsion_atom_site_label_1
_geom_torsion_atom_site_label_2
_geom_torsion_atom_site_label_3
_geom_torsion_atom_site_label_4
_geom_torsion
C4 C21 N1 C20 178.7(3)
Pd1 C21 N1 C20 0.1(5)
C4 C21 N1 C2 0.7(3)
Pd1 C21 N1 C2 -178.0(2)
C20 N1 C2 C3 -178.3(3)
C21 N1 C2 C3 -0.2(4)
C20 N1 C2 C2A 3.5(5)
C21 N1 C2 C2A -178.3(3)
C3 C2 C2A O2A -170.4(4)
N1 C2 C2A O2A 7.3(6)
C3 C2 C2A O2B 9.2(5)
N1 C2 C2A O2B -173.1(3)
O2A C2A O2B C2B 0.8(6)
C2 C2A O2B C2B -178.8(3)
N1 C2 C3 C4 -0.3(4)
C2A C2 C3 C4 177.7(3)
N1 C21 C4 C5 178.5(3)
Pd1 C21 C4 C5 -2.8(5)
N1 C21 C4 C3 -0.9(3)
Pd1 C21 C4 C3 177.8(2)
C2 C3 C4 C21 0.8(4)
C2 C3 C4 C5 -178.6(3)
C21 C4 C5 C6 1.1(5)
C3 C4 C5 C6 -179.6(3)
C4 C5 C6 N22 1.6(5)
C4 C5 C6 C7 -179.8(3)
C9 N22 C6 C5 178.0(3)
Pd1 N22 C6 C5 -2.3(4)
C9 N22 C6 C7 -0.8(3)
Pd1 N22 C6 C7 178.92(19)
C5 C6 C7 C8 -178.3(3)
N22 C6 C7 C8 0.5(3)
C5 C6 C7 C7A 1.2(5)
N22 C6 C7 C7A -180.0(3)
C6 C7 C8 C9 -0.1(3)
C7A C7 C8 C9 -179.5(3)
C6 C7 C8 C8A -178.6(3)
C7A C7 C8 C8A 2.0(6)
C7 C8 C8A C8B 83.5(4)
C9 C8 C8A C8B -94.8(4)
C6 N22 C9 C10 -178.3(3)
Pd1 N22 C9 C10 2.0(5)
C6 N22 C9 C8 0.7(3)
Pd1 N22 C9 C8 -179.0(2)
C7 C8 C9 N22 -0.4(4)
C8A C8 C9 N22 178.1(3)
C7 C8 C9 C10 178.6(3)
C8A C8 C9 C10 -2.9(5)
N22 C9 C10 C11 -2.5(6)
C8 C9 C10 C11 178.6(3)
C14 N23 C11 C10 -178.7(3)
Pd1 N23 C11 C10 1.4(5)
C14 N23 C11 C12 -0.1(4)
Pd1 N23 C11 C12 -180.0(2)
C9 C10 C11 N23 0.6(6)
C9 C10 C11 C12 -177.8(4)
N23 C11 C12 C13 -0.4(4)
C10 C11 C12 C13 178.3(4)
N23 C11 C12 C12C -167.4(5)
C10 C11 C12 C12C 11.2(7)
N23 C11 C12 C12A 169.0(5)
C10 C11 C12 C12A -12.4(7)
C13 C12 C12A C12B -109.9(7)
C11 C12 C12A C12B 83.1(7)
C12C C12 C12A C12B -11.7(17)
C13 C12 C12C C12D 111.8(7)
C11 C12 C12C C12D -84.2(8)
C12A C12 C12C C12D 14.3(17)
C11 C12 C13 C14 0.6(4)
C12C C12 C13 C14 166.7(6)
C12A C12 C13 C14 -168.2(5)
C11 C12 C13 C13A -178.6(3)
C12C C12 C13 C13A -12.5(8)
C12A C12 C13 C13A 12.6(7)
C11 N23 C14 C15 -177.9(3)
Pd1 N23 C14 C15 2.0(4)
C11 N23 C14 C13 0.4(4)
Pd1 N23 C14 C13 -179.7(2)
C12 C13 C14 N23 -0.7(4)
C13A C13 C14 N23 178.6(3)
C12 C13 C14 C15 177.6(3)
C13A C13 C14 C15 -3.1(5)
N23 C14 C15 C16 -0.8(5)
C13 C14 C15 C16 -178.8(3)
C19 N24 C16 C15 -179.4(3)
Pd1 N24 C16 C15 1.0(4)
C19 N24 C16 C17 0.6(3)
Pd1 N24 C16 C17 -179.1(2)
C14 C15 C16 N24 -0.8(5)
C14 C15 C16 C17 179.2(3)
N24 C16 C17 C18 -0.7(3)
C15 C16 C17 C18 179.3(3)
N24 C16 C17 C17A -179.9(3)
C15 C16 C17 C17A 0.1(5)
C16 C17 C18 C19 0.5(3)
C17A C17 C18 C19 179.6(3)
C16 C17 C18 C18A -179.5(3)
C17A C17 C18 C18A -0.4(5)
C16 N24 C19 C20 179.7(3)
Pd1 N24 C19 C20 -0.6(5)
C16 N24 C19 C18 -0.3(3)
Pd1 N24 C19 C18 179.36(19)
C17 C18 C19 C20 179.8(3)
C18A C18 C19 C20 -0.2(5)
C17 C18 C19 N24 -0.2(3)
C18A C18 C19 N24 179.8(3)
N24 C19 C20 N1 1.1(5)
C18 C19 C20 N1 -178.9(3)
C21 N1 C20 C19 -0.8(5)
C2 N1 C20 C19 177.0(3)
